data_4312586
loop_
_publ_author_name
'Andrew P. Meacham'
'Kathryn L. Druce'
'Z\"oe R. Bell'
'Michael D. Ward'
'Jerome B. Keister'
'A. B. P. Lever'

_publ_contact_author
; 
    Prof. Mike Ward
    School of Chemistry
    University of Bristol
      Cantock's Close
    Bristol
    BS8 1TS
;
_publ_contact_author_email mike.ward@bristol.ac.uk
_publ_contact_author_fax '0117 9290509'
_publ_section_title
;
 Mono- and Dinuclear Ruthenium Carbonyl Complexes with Redox-Active
 Dioxolene Ligands: Electrochemical and Spectroscopic Studies and the
 Properties of the Mixed-Valence Complexes
;
_journal_name_full 'Inorganic Chemistry'
_journal_page_first 7887
_journal_page_last 7896
_journal_paper_doi 10.1021/ic034579o
_journal_volume 42
_journal_year 2003
_chemical_formula_sum 'C48 H36 O7 P2 Ru'
_chemical_formula_weight 887.78
_chemical_name_systematic
; 
 ? 
;
_space_group_IT_number 2
_symmetry_cell_setting triclinic
_symmetry_space_group_name_Hall '-P 1'
_symmetry_space_group_name_H-M 'P -1'
_atom_sites_solution_hydrogens geom
_atom_sites_solution_primary direct
_atom_sites_solution_secondary difmap
_audit_creation_method SHELXL-97
_cell_angle_alpha 103.585(11)
_cell_angle_beta 90.756(15)
_cell_angle_gamma 116.967(8)
_cell_formula_units_Z 2
_cell_length_a 12.0966(16)
_cell_length_b 13.2288(19)
_cell_length_c 15.691(3)
_cell_measurement_temperature 173(2)
_cell_volume 2154.4(6)
_computing_structure_refinement 'SHELXL-97 (Sheldrick, 1997)'
_computing_structure_solution 'SHELXS-97 (Sheldrick, 1997)'
_diffrn_ambient_temperature 173(2)
_diffrn_measured_fraction_theta_full 0.987
_diffrn_measured_fraction_theta_max 0.987
_diffrn_measurement_device_type 'Siemens SMART Area Detector'
_diffrn_measurement_method '\w rotation with narrow frames (0.3 degrees)'
_diffrn_radiation_monochromator graphite
_diffrn_radiation_source 'fine-focus sealed tube'
_diffrn_radiation_type MoK\a
_diffrn_radiation_wavelength 0.71073
_diffrn_reflns_av_R_equivalents 0.0262
_diffrn_reflns_av_sigmaI/netI 0.0459
_diffrn_reflns_limit_h_max 15
_diffrn_reflns_limit_h_min -15
_diffrn_reflns_limit_k_max 17
_diffrn_reflns_limit_k_min -17
_diffrn_reflns_limit_l_max 20
_diffrn_reflns_limit_l_min -20
_diffrn_reflns_number 22659
_diffrn_reflns_theta_full 27.50
_diffrn_reflns_theta_max 27.50
_diffrn_reflns_theta_min 1.79
_exptl_absorpt_coefficient_mu 0.488
_exptl_absorpt_correction_T_max 0.95
_exptl_absorpt_correction_T_min 0.77
_exptl_absorpt_correction_type 'Empirical, pseudo-azimuthal scan (SADABS)'
_exptl_crystal_colour brown
_exptl_crystal_density_diffrn 1.369
_exptl_crystal_density_method 'not measured'
_exptl_crystal_description block
_exptl_crystal_F_000 908
_exptl_crystal_size_max 0.5
_exptl_crystal_size_mid 0.3
_exptl_crystal_size_min 0.1
_refine_diff_density_max 0.443
_refine_diff_density_min -0.301
_refine_diff_density_rms 0.052
_refine_ls_extinction_method none
_refine_ls_goodness_of_fit_ref 0.902
_refine_ls_hydrogen_treatment mixed
_refine_ls_matrix_type full
_refine_ls_number_parameters 524
_refine_ls_number_reflns 9788
_refine_ls_number_restraints 0
_refine_ls_restrained_S_all 0.902
_refine_ls_R_factor_all 0.0392
_refine_ls_R_factor_gt 0.0261
_refine_ls_shift/su_max 0.002
_refine_ls_shift/su_mean 0.000
_refine_ls_structure_factor_coef Fsqd
_refine_ls_weighting_details 'calc w=1/[\s^2^(Fo^2^)+(0.0279P)^2^+0.0000P] where P=(Fo^2^+2Fc^2^)/3'
_refine_ls_weighting_scheme calc
_refine_ls_wR_factor_gt 0.0558
_refine_ls_wR_factor_ref 0.0580
_reflns_number_gt 7487
_reflns_number_total 9788
_reflns_threshold_expression >2sigma(I)
_cod_data_source_file ic034579osi20030820_062954_1.cif
_cod_data_source_block complex1
_cod_depositor_comments
;
The following automatic conversions were performed:

'_symmetry_cell_setting' value 'Triclinic' changed to 'triclinic'
according to the built-in table from CIF Core dictionary named
'cif_core.dic' version 2.4.1 from 2010-06-29.

Automatic conversion script
Id: cif_fix_values 1646 2011-03-28 12:23:43Z adriana 
;
_cod_original_cell_volume 2154.4(5)
_cod_database_code 4312586

loop_
_symmetry_equiv_pos_as_xyz
'x, y, z'
'-x, -y, -z'

loop_
_atom_site_label
_atom_site_type_symbol
_atom_site_fract_x
_atom_site_fract_y
_atom_site_fract_z
_atom_site_U_iso_or_equiv
_atom_site_adp_type
_atom_site_occupancy
_atom_site_symmetry_multiplicity
_atom_site_calc_flag
_atom_site_refinement_flags
_atom_site_disorder_assembly
_atom_site_disorder_group
Ru1 Ru 0.416496(13) 0.689969(12) 0.332941(9) 0.01896(4) Uani 1 1 d . . .
P100 P 0.62359(4) 0.71948(4) 0.37205(3) 0.02119(10) Uani 1 1 d . . .
P200 P 0.20798(4) 0.65953(4) 0.28893(3) 0.02128(10) Uani 1 1 d . . .
O12 O 0.46510(11) 0.70511(9) 0.20996(7) 0.0227(3) Uani 1 1 d . . .
O13 O 0.47706(13) 0.69443(11) 0.04000(8) 0.0366(3) Uani 1 1 d . . .
O18 O 0.10018(14) 0.10130(11) 0.13063(9) 0.0419(4) Uani 1 1 d . . .
O19 O 0.23075(12) 0.29051(10) 0.15223(8) 0.0286(3) Uani 1 1 d . . .
O21 O 0.35369(11) 0.51318(9) 0.27088(7) 0.0214(3) Uani 1 1 d . . .
O31 O 0.33583(13) 0.63362(13) 0.50479(9) 0.0437(4) Uani 1 1 d . . .
O41 O 0.50698(13) 0.95182(11) 0.40062(9) 0.0396(3) Uani 1 1 d . . .
C12 C 0.41134(16) 0.59843(15) 0.15134(11) 0.0228(4) Uani 1 1 d . . .
C13 C 0.41127(17) 0.58843(16) 0.05978(12) 0.0282(4) Uani 1 1 d . . .
C14 C 0.34911(19) 0.48001(17) -0.00027(12) 0.0347(5) Uani 1 1 d . . .
H14A H 0.3478 0.4734 -0.0619 0.042 Uiso 1 1 calc R . .
C15 C 0.28711(18) 0.37852(16) 0.02988(12) 0.0316(4) Uani 1 1 d . . .
C16 C 0.2174(2) 0.26338(18) -0.02832(13) 0.0418(5) Uani 1 1 d . . .
H16A H 0.2156 0.2530 -0.0904 0.050 Uiso 1 1 calc R . .
C17 C 0.1536(2) 0.16852(17) 0.00281(13) 0.0406(5) Uani 1 1 d . . .
H17A H 0.1063 0.0931 -0.0378 0.049 Uiso 1 1 calc R . .
C18 C 0.15638(19) 0.17992(16) 0.09611(13) 0.0334(5) Uani 1 1 d . . .
C20 C 0.29103(17) 0.38883(15) 0.12057(12) 0.0258(4) Uani 1 1 d . . .
C21 C 0.35212(16) 0.49831(14) 0.18307(11) 0.0218(4) Uani 1 1 d . . .
C22 C 0.4650(2) 0.6911(2) -0.05128(14) 0.0525(6) Uani 1 1 d . . .
H22A H 0.5175 0.7700 -0.0584 0.079 Uiso 1 1 calc R . .
H22B H 0.3773 0.6650 -0.0726 0.079 Uiso 1 1 calc R . .
H22C H 0.4919 0.6361 -0.0855 0.079 Uiso 1 1 calc R . .
C31 C 0.36827(16) 0.65875(15) 0.44148(12) 0.0260(4) Uani 1 1 d . . .
C41 C 0.47272(16) 0.85211(15) 0.37727(11) 0.0243(4) Uani 1 1 d . . .
C111 C 0.65416(16) 0.59748(15) 0.32179(12) 0.0245(4) Uani 1 1 d . . .
C112 C 0.58048(18) 0.48746(16) 0.33545(13) 0.0311(4) Uani 1 1 d . . .
H11A H 0.5119 0.4754 0.3679 0.037 Uiso 1 1 calc R . .
C113 C 0.6068(2) 0.39516(17) 0.30177(13) 0.0376(5) Uani 1 1 d . . .
H11B H 0.5570 0.3204 0.3120 0.045 Uiso 1 1 calc R . .
C114 C 0.7051(2) 0.41172(18) 0.25356(14) 0.0412(5) Uani 1 1 d . . .
H11C H 0.7244 0.3490 0.2321 0.049 Uiso 1 1 calc R . .
C115 C 0.77536(19) 0.51884(18) 0.23645(13) 0.0388(5) Uani 1 1 d . . .
H11D H 0.8407 0.5290 0.2010 0.047 Uiso 1 1 calc R . .
C116 C 0.75066(18) 0.61199(16) 0.27103(12) 0.0316(4) Uani 1 1 d . . .
H11E H 0.8001 0.6862 0.2599 0.038 Uiso 1 1 calc R . .
C121 C 0.75283(16) 0.84442(14) 0.34612(11) 0.0241(4) Uani 1 1 d . . .
C122 C 0.73711(17) 0.88541(15) 0.27521(12) 0.0276(4) Uani 1 1 d . . .
H12A H 0.6562 0.8538 0.2431 0.033 Uiso 1 1 calc R . .
C123 C 0.84027(18) 0.97282(15) 0.25150(13) 0.0317(4) Uani 1 1 d . . .
H12B H 0.8295 1.0002 0.2028 0.038 Uiso 1 1 calc R . .
C124 C 0.95776(18) 1.02000(15) 0.29791(13) 0.0326(4) Uani 1 1 d . . .
H12C H 1.0276 1.0800 0.2815 0.039 Uiso 1 1 calc R . .
C125 C 0.97380(18) 0.97976(16) 0.36844(13) 0.0345(5) Uani 1 1 d . . .
H12D H 1.0548 1.0121 0.4005 0.041 Uiso 1 1 calc R . .
C126 C 0.87203(17) 0.89234(16) 0.39262(12) 0.0308(4) Uani 1 1 d . . .
H12E H 0.8837 0.8650 0.4411 0.037 Uiso 1 1 calc R . .
C131 C 0.66099(16) 0.75175(15) 0.49191(12) 0.0258(4) Uani 1 1 d . . .
C132 C 0.68921(17) 0.68250(17) 0.53352(13) 0.0311(4) Uani 1 1 d . . .
H13A H 0.6923 0.6146 0.4992 0.037 Uiso 1 1 calc R . .
C133 C 0.71286(18) 0.71292(18) 0.62534(13) 0.0376(5) Uani 1 1 d . . .
H13B H 0.7316 0.6652 0.6535 0.045 Uiso 1 1 calc R . .
C134 C 0.70944(18) 0.81123(18) 0.67583(13) 0.0374(5) Uani 1 1 d . . .
H13C H 0.7254 0.8311 0.7386 0.045 Uiso 1 1 calc R . .
C135 C 0.68280(18) 0.88122(17) 0.63528(13) 0.0360(5) Uani 1 1 d . . .
H13D H 0.6816 0.9499 0.6701 0.043 Uiso 1 1 calc R . .
C136 C 0.65787(17) 0.85127(16) 0.54416(12) 0.0305(4) Uani 1 1 d . . .
H13E H 0.6383 0.8991 0.5167 0.037 Uiso 1 1 calc R . .
C211 C 0.13057(17) 0.68448(15) 0.38519(12) 0.0260(4) Uani 1 1 d . . .
C212 C 0.01728(18) 0.59945(16) 0.39980(13) 0.0328(4) Uani 1 1 d . . .
H21A H -0.0245 0.5241 0.3582 0.039 Uiso 1 1 calc R . .
C213 C -0.0352(2) 0.62426(18) 0.47511(14) 0.0423(5) Uani 1 1 d . . .
H21B H -0.1125 0.5653 0.4847 0.051 Uiso 1 1 calc R . .
C214 C 0.0228(2) 0.73245(18) 0.53562(14) 0.0425(5) Uani 1 1 d . . .
H21C H -0.0137 0.7485 0.5869 0.051 Uiso 1 1 calc R . .
C215 C 0.1350(2) 0.81798(18) 0.52126(14) 0.0455(6) Uani 1 1 d . . .
H21D H 0.1757 0.8934 0.5627 0.055 Uiso 1 1 calc R . .
C216 C 0.18823(19) 0.79406(17) 0.44671(14) 0.0398(5) Uani 1 1 d . . .
H21E H 0.2654 0.8535 0.4375 0.048 Uiso 1 1 calc R . .
C221 C 0.19711(16) 0.75533(14) 0.22601(12) 0.0252(4) Uani 1 1 d . . .
C222 C 0.27818(19) 0.78999(17) 0.16518(14) 0.0389(5) Uani 1 1 d . . .
H22D H 0.3441 0.7695 0.1598 0.047 Uiso 1 1 calc R . .
C223 C 0.2639(2) 0.8547(2) 0.11181(16) 0.0492(6) Uani 1 1 d . . .
H22E H 0.3193 0.8773 0.0695 0.059 Uiso 1 1 calc R . .
C224 C 0.1693(2) 0.88611(17) 0.11999(14) 0.0447(6) Uani 1 1 d . . .
H22F H 0.1599 0.9308 0.0837 0.054 Uiso 1 1 calc R . .
C225 C 0.0895(2) 0.85271(19) 0.18030(14) 0.0451(6) Uani 1 1 d . . .
H22G H 0.0243 0.8741 0.1858 0.054 Uiso 1 1 calc R . .
C226 C 0.10251(19) 0.78795(17) 0.23374(13) 0.0368(5) Uani 1 1 d . . .
H22H H 0.0466 0.7657 0.2758 0.044 Uiso 1 1 calc R . .
C231 C 0.10121(16) 0.51173(15) 0.22178(12) 0.0252(4) Uani 1 1 d . . .
C232 C 0.07261(17) 0.41624(15) 0.25659(13) 0.0310(4) Uani 1 1 d . . .
H23A H 0.1097 0.4290 0.3144 0.037 Uiso 1 1 calc R . .
C233 C -0.00962(19) 0.30298(17) 0.20714(15) 0.0396(5) Uani 1 1 d . . .
H23B H -0.0311 0.2385 0.2318 0.048 Uiso 1 1 calc R . .
C234 C -0.0602(2) 0.28385(18) 0.12221(15) 0.0458(6) Uani 1 1 d . . .
H23C H -0.1160 0.2060 0.0883 0.055 Uiso 1 1 calc R . .
C235 C -0.0306(2) 0.37645(19) 0.08630(14) 0.0482(6) Uani 1 1 d . . .
H23D H -0.0648 0.3624 0.0273 0.058 Uiso 1 1 calc R . .
C236 C 0.04939(18) 0.49104(17) 0.13605(13) 0.0355(5) Uani 1 1 d . . .
H23E H 0.0686 0.5551 0.1113 0.043 Uiso 1 1 calc R . .

loop_
_atom_site_aniso_label
_atom_site_aniso_U_11
_atom_site_aniso_U_22
_atom_site_aniso_U_33
_atom_site_aniso_U_23
_atom_site_aniso_U_13
_atom_site_aniso_U_12
Ru1 0.01845(8) 0.01903(7) 0.01726(7) 0.00357(5) 0.00157(5) 0.00767(6)
P100 0.0184(2) 0.0223(2) 0.0210(2) 0.00609(18) 0.00118(19) 0.00798(19)
P200 0.0190(2) 0.0204(2) 0.0226(2) 0.00376(18) 0.00242(19) 0.00865(19)
O12 0.0220(7) 0.0222(6) 0.0202(6) 0.0052(5) 0.0027(5) 0.0074(5)
O13 0.0422(8) 0.0396(8) 0.0246(7) 0.0145(6) 0.0079(6) 0.0136(7)
O18 0.0554(10) 0.0236(7) 0.0377(8) 0.0036(6) -0.0075(7) 0.0136(7)
O19 0.0359(8) 0.0215(6) 0.0246(7) 0.0009(5) -0.0023(6) 0.0132(6)
O21 0.0249(7) 0.0203(6) 0.0176(6) 0.0033(5) 0.0003(5) 0.0103(5)
O31 0.0424(9) 0.0589(10) 0.0279(8) 0.0213(7) 0.0102(7) 0.0177(7)
O41 0.0428(9) 0.0228(7) 0.0462(9) 0.0024(6) 0.0040(7) 0.0128(6)
C12 0.0194(9) 0.0293(9) 0.0209(9) 0.0049(7) 0.0017(7) 0.0134(8)
C13 0.0290(10) 0.0335(10) 0.0246(10) 0.0094(8) 0.0058(8) 0.0160(9)
C14 0.0434(12) 0.0416(12) 0.0186(9) 0.0053(8) 0.0036(9) 0.0209(10)
C15 0.0367(11) 0.0337(10) 0.0236(10) 0.0007(8) 0.0004(9) 0.0194(9)
C16 0.0556(14) 0.0405(12) 0.0226(10) -0.0027(9) -0.0020(10) 0.0225(11)
C17 0.0531(14) 0.0305(11) 0.0297(11) -0.0058(9) -0.0075(10) 0.0194(10)
C18 0.0383(12) 0.0256(10) 0.0339(11) -0.0014(8) -0.0060(9) 0.0177(9)
C20 0.0291(10) 0.0259(9) 0.0235(9) 0.0042(7) 0.0011(8) 0.0152(8)
C21 0.0217(9) 0.0252(9) 0.0201(9) 0.0036(7) 0.0005(7) 0.0137(8)
C22 0.0610(16) 0.0625(15) 0.0302(12) 0.0253(11) 0.0065(11) 0.0199(13)
C31 0.0208(10) 0.0259(9) 0.0267(10) 0.0040(8) -0.0025(8) 0.0089(8)
C41 0.0198(9) 0.0290(10) 0.0219(9) 0.0057(8) 0.0017(7) 0.0102(8)
C111 0.0215(10) 0.0265(9) 0.0244(9) 0.0055(7) -0.0023(8) 0.0112(8)
C112 0.0290(11) 0.0314(10) 0.0332(11) 0.0098(8) 0.0019(9) 0.0140(9)
C113 0.0424(13) 0.0290(10) 0.0392(12) 0.0070(9) -0.0046(10) 0.0161(9)
C114 0.0484(14) 0.0390(12) 0.0396(12) -0.0021(9) -0.0060(10) 0.0298(11)
C115 0.0321(12) 0.0433(12) 0.0378(12) 0.0001(9) 0.0044(9) 0.0202(10)
C116 0.0282(11) 0.0335(10) 0.0298(11) 0.0046(8) 0.0023(8) 0.0136(9)
C121 0.0213(9) 0.0234(9) 0.0243(9) 0.0036(7) 0.0044(8) 0.0091(7)
C122 0.0217(10) 0.0253(9) 0.0317(10) 0.0083(8) 0.0008(8) 0.0075(8)
C123 0.0302(11) 0.0272(10) 0.0352(11) 0.0117(8) 0.0066(9) 0.0099(8)
C124 0.0286(11) 0.0237(9) 0.0362(11) 0.0040(8) 0.0123(9) 0.0064(8)
C125 0.0197(10) 0.0345(11) 0.0352(11) 0.0015(9) 0.0019(9) 0.0046(8)
C126 0.0261(10) 0.0332(10) 0.0284(10) 0.0073(8) 0.0017(8) 0.0107(9)
C131 0.0148(9) 0.0314(10) 0.0257(10) 0.0094(8) -0.0002(7) 0.0054(8)
C132 0.0250(10) 0.0369(11) 0.0316(11) 0.0140(9) 0.0030(8) 0.0126(9)
C133 0.0280(11) 0.0498(13) 0.0362(12) 0.0245(10) 0.0018(9) 0.0134(10)
C134 0.0269(11) 0.0511(13) 0.0222(10) 0.0113(9) 0.0007(8) 0.0078(10)
C135 0.0306(11) 0.0404(11) 0.0267(10) 0.0025(9) -0.0007(9) 0.0112(9)
C136 0.0279(11) 0.0320(10) 0.0275(10) 0.0080(8) -0.0006(8) 0.0107(8)
C211 0.0235(10) 0.0300(10) 0.0264(10) 0.0064(8) 0.0054(8) 0.0146(8)
C212 0.0280(11) 0.0316(10) 0.0339(11) 0.0050(8) 0.0062(9) 0.0116(9)
C213 0.0359(12) 0.0408(12) 0.0460(13) 0.0123(10) 0.0206(10) 0.0138(10)
C214 0.0444(13) 0.0453(13) 0.0373(12) 0.0057(10) 0.0183(10) 0.0228(11)
C215 0.0406(13) 0.0370(12) 0.0446(13) -0.0067(10) 0.0125(11) 0.0147(10)
C216 0.0293(11) 0.0307(11) 0.0459(13) -0.0008(9) 0.0129(10) 0.0078(9)
C221 0.0232(10) 0.0211(9) 0.0283(10) 0.0031(7) -0.0044(8) 0.0098(8)
C222 0.0376(12) 0.0431(12) 0.0486(13) 0.0228(10) 0.0096(10) 0.0245(10)
C223 0.0527(15) 0.0550(14) 0.0539(15) 0.0322(12) 0.0114(12) 0.0287(12)
C224 0.0668(16) 0.0347(12) 0.0375(13) 0.0042(9) -0.0122(12) 0.0311(12)
C225 0.0589(15) 0.0523(13) 0.0378(13) -0.0002(10) -0.0077(11) 0.0438(12)
C226 0.0376(12) 0.0435(12) 0.0342(11) 0.0054(9) 0.0011(9) 0.0258(10)
C231 0.0190(9) 0.0249(9) 0.0278(10) 0.0017(7) 0.0025(8) 0.0096(8)
C232 0.0265(10) 0.0275(10) 0.0356(11) 0.0060(8) 0.0030(9) 0.0109(8)
C233 0.0347(12) 0.0256(10) 0.0527(14) 0.0083(9) 0.0078(10) 0.0102(9)
C234 0.0364(13) 0.0290(11) 0.0504(14) -0.0039(10) -0.0011(11) 0.0043(10)
C235 0.0502(15) 0.0408(13) 0.0330(12) -0.0035(10) -0.0106(11) 0.0110(11)
C236 0.0369(12) 0.0324(11) 0.0294(11) 0.0048(8) -0.0004(9) 0.0114(9)

loop_
_atom_type_symbol
_atom_type_description
_atom_type_scat_dispersion_real
_atom_type_scat_dispersion_imag
_atom_type_scat_source
C C 0.0033 0.0016 'International Tables Vol C Tables 4.2.6.8 and 6.1.1.4'
H H 0.0000 0.0000 'International Tables Vol C Tables 4.2.6.8 and 6.1.1.4'
O O 0.0106 0.0060 'International Tables Vol C Tables 4.2.6.8 and 6.1.1.4'
P P 0.1023 0.0942 'International Tables Vol C Tables 4.2.6.8 and 6.1.1.4'
Ru Ru -1.2594 0.8363 'International Tables Vol C Tables 4.2.6.8 and 6.1.1.4'

loop_
_geom_angle_atom_site_label_1
_geom_angle_atom_site_label_2
_geom_angle_atom_site_label_3
_geom_angle
_geom_angle_site_symmetry_1
_geom_angle_site_symmetry_3
_geom_angle_publ_flag
C41 Ru1 C31 93.31(7) . . ?
C41 Ru1 O12 92.90(6) . . ?
C31 Ru1 O12 173.72(6) . . ?
C41 Ru1 O21 174.04(6) . . ?
C31 Ru1 O21 92.34(6) . . ?
O12 Ru1 O21 81.48(4) . . ?
C41 Ru1 P100 89.88(6) . . ?
C31 Ru1 P100 91.94(6) . . ?
O12 Ru1 P100 87.18(4) . . ?
O21 Ru1 P100 91.82(4) . . ?
C41 Ru1 P200 90.49(6) . . ?
C31 Ru1 P200 89.64(6) . . ?
O12 Ru1 P200 91.19(4) . . ?
O21 Ru1 P200 87.66(4) . . ?
P100 Ru1 P200 178.347(18) . . ?
C111 P100 C121 102.72(8) . . ?
C111 P100 C131 106.70(8) . . ?
C121 P100 C131 102.45(8) . . ?
C111 P100 Ru1 115.89(6) . . ?
C121 P100 Ru1 116.54(6) . . ?
C131 P100 Ru1 111.20(6) . . ?
C231 P200 C221 103.95(8) . . ?
C231 P200 C211 105.26(8) . . ?
C221 P200 C211 103.40(8) . . ?
C231 P200 Ru1 114.56(6) . . ?
C221 P200 Ru1 116.90(6) . . ?
C211 P200 Ru1 111.51(6) . . ?
C12 O12 Ru1 109.93(10) . . ?
C13 O13 C22 115.94(15) . . ?
C18 O19 C20 121.72(15) . . ?
C21 O21 Ru1 109.13(9) . . ?
O12 C12 C21 118.59(15) . . ?
O12 C12 C13 120.15(15) . . ?
C21 C12 C13 121.22(16) . . ?
C14 C13 O13 126.00(17) . . ?
C14 C13 C12 120.12(17) . . ?
O13 C13 C12 113.88(15) . . ?
C13 C14 C15 119.69(17) . . ?
C20 C15 C14 119.82(17) . . ?
C20 C15 C16 117.18(18) . . ?
C14 C15 C16 122.99(18) . . ?
C17 C16 C15 121.47(19) . . ?
C16 C17 C18 121.07(18) . . ?
O18 C18 O19 116.64(18) . . ?
O18 C18 C17 126.20(18) . . ?
O19 C18 C17 117.16(17) . . ?
O19 C20 C15 121.12(15) . . ?
O19 C20 C21 117.23(16) . . ?
C15 C20 C21 121.62(16) . . ?
O21 C21 C20 123.82(15) . . ?
O21 C21 C12 118.66(14) . . ?
C20 C21 C12 117.48(16) . . ?
O31 C31 Ru1 176.34(16) . . ?
O41 C41 Ru1 176.95(15) . . ?
C116 C111 C112 119.04(17) . . ?
C116 C111 P100 121.54(13) . . ?
C112 C111 P100 119.42(14) . . ?
C113 C112 C111 120.19(19) . . ?
C114 C113 C112 120.11(19) . . ?
C115 C114 C113 120.20(18) . . ?
C114 C115 C116 119.93(19) . . ?
C115 C116 C111 120.44(18) . . ?
C126 C121 C122 119.21(16) . . ?
C126 C121 P100 119.33(14) . . ?
C122 C121 P100 121.16(13) . . ?
C123 C122 C121 119.79(17) . . ?
C124 C123 C122 120.69(18) . . ?
C123 C124 C125 119.73(17) . . ?
C124 C125 C126 120.27(18) . . ?
C125 C126 C121 120.31(18) . . ?
C132 C131 C136 118.66(17) . . ?
C132 C131 P100 124.39(14) . . ?
C136 C131 P100 116.93(14) . . ?
C133 C132 C131 119.91(18) . . ?
C134 C133 C132 120.71(18) . . ?
C133 C134 C135 119.90(18) . . ?
C136 C135 C134 119.94(19) . . ?
C135 C136 C131 120.87(18) . . ?
C212 C211 C216 118.38(17) . . ?
C212 C211 P200 123.35(14) . . ?
C216 C211 P200 118.26(14) . . ?
C211 C212 C213 120.15(18) . . ?
C214 C213 C212 120.97(19) . . ?
C213 C214 C215 119.30(19) . . ?
C214 C215 C216 120.18(19) . . ?
C215 C216 C211 121.01(18) . . ?
C222 C221 C226 118.83(17) . . ?
C222 C221 P200 119.99(14) . . ?
C226 C221 P200 121.04(15) . . ?
C221 C222 C223 120.3(2) . . ?
C224 C223 C222 120.2(2) . . ?
C225 C224 C223 119.6(2) . . ?
C224 C225 C226 120.7(2) . . ?
C225 C226 C221 120.3(2) . . ?
C236 C231 C232 119.03(16) . . ?
C236 C231 P200 121.77(14) . . ?
C232 C231 P200 119.18(14) . . ?
C233 C232 C231 120.26(19) . . ?
C234 C233 C232 120.00(19) . . ?
C235 C234 C233 120.40(19) . . ?
C234 C235 C236 120.2(2) . . ?
C231 C236 C235 120.06(19) . . ?

loop_
_geom_bond_atom_site_label_1
_geom_bond_atom_site_label_2
_geom_bond_distance
_geom_bond_site_symmetry_2
_geom_bond_publ_flag
Ru1 C41 1.8737(18) . ?
Ru1 C31 1.8840(19) . ?
Ru1 O12 2.0528(12) . ?
Ru1 O21 2.0722(11) . ?
Ru1 P100 2.4009(6) . ?
Ru1 P200 2.4297(6) . ?
P100 C111 1.8205(18) . ?
P100 C121 1.8249(18) . ?
P100 C131 1.8301(18) . ?
P200 C231 1.8186(18) . ?
P200 C221 1.8258(18) . ?
P200 C211 1.8304(18) . ?
O12 C12 1.343(2) . ?
O13 C13 1.376(2) . ?
O13 C22 1.426(2) . ?
O18 C18 1.213(2) . ?
O19 C18 1.380(2) . ?
O19 C20 1.387(2) . ?
O21 C21 1.3438(19) . ?
O31 C31 1.139(2) . ?
O41 C41 1.148(2) . ?
C12 C21 1.405(2) . ?
C12 C13 1.411(2) . ?
C13 C14 1.371(3) . ?
C14 C15 1.408(3) . ?
C15 C20 1.395(2) . ?
C15 C16 1.424(3) . ?
C16 C17 1.352(3) . ?
C17 C18 1.434(3) . ?
C20 C21 1.396(2) . ?
C111 C116 1.388(2) . ?
C111 C112 1.391(2) . ?
C112 C113 1.388(3) . ?
C113 C114 1.378(3) . ?
C114 C115 1.377(3) . ?
C115 C116 1.388(3) . ?
C121 C126 1.393(2) . ?
C121 C122 1.393(2) . ?
C122 C123 1.392(2) . ?
C123 C124 1.376(3) . ?
C124 C125 1.382(3) . ?
C125 C126 1.387(3) . ?
C131 C132 1.393(2) . ?
C131 C136 1.395(3) . ?
C132 C133 1.390(3) . ?
C133 C134 1.373(3) . ?
C134 C135 1.381(3) . ?
C135 C136 1.381(3) . ?
C211 C212 1.388(2) . ?
C211 C216 1.388(3) . ?
C212 C213 1.391(3) . ?
C213 C214 1.369(3) . ?
C214 C215 1.381(3) . ?
C215 C216 1.383(3) . ?
C221 C222 1.380(3) . ?
C221 C226 1.392(3) . ?
C222 C223 1.389(3) . ?
C223 C224 1.382(3) . ?
C224 C225 1.362(3) . ?
C225 C226 1.385(3) . ?
C231 C236 1.388(3) . ?
C231 C232 1.395(2) . ?
C232 C233 1.385(3) . ?
C233 C234 1.376(3) . ?
C234 C235 1.370(3) . ?
C235 C236 1.392(3) . ?
